data_4080865
loop_
_publ_author_name
'Musa, Sanaa'
'Fronton, Sveta'
'Vaccaro, Luigi'
'Gelman, Dmitri'

_publ_section_title
;
 Bifunctional Ruthenium(II) PCP Pincer Complexes and Their Catalytic
 Activity in Acceptorless Dehydrogenative Reactions
;
_journal_issue 10
_journal_name_full Organometallics
_journal_page_first 3069
_journal_paper_doi 10.1021/om400285r
_journal_volume 32
_journal_year 2013
_chemical_formula_moiety 'C44 H35 Cl O4 P2 Ru'
_chemical_formula_sum 'C44 H35 Cl O4 P2 Ru'
_chemical_formula_weight 826.18
_chemical_name_systematic
; 
 ? 
;
_space_group_IT_number 15
_symmetry_cell_setting monoclinic
_symmetry_space_group_name_Hall '-C 2yc'
_symmetry_space_group_name_H-M 'C 1 2/c 1'
_atom_sites_solution_hydrogens geom
_atom_sites_solution_primary direct
_atom_sites_solution_secondary difmap
_audit_creation_method SHELXL-97
_cell_angle_alpha 90.00
_cell_angle_beta 93.1270(10)
_cell_angle_gamma 90.00
_cell_formula_units_Z 8
_cell_length_a 17.3754(10)
_cell_length_b 13.5398(8)
_cell_length_c 31.1195(18)
_cell_measurement_temperature 295(1)
_cell_volume 7310.3(7)
_computing_cell_refinement 'Bruker SMART'
_computing_data_collection 'Bruker SMART'
_computing_data_reduction 'Bruker SAINT'
_computing_molecular_graphics 'Bruker SHELXTL'
_computing_publication_material 'Bruker SHELXTL'
_computing_structure_refinement 'SHELXL-97 (Sheldrick, 1997)'
_computing_structure_solution 'SHELXS-97 (Sheldrick, 1990)'
_diffrn_ambient_temperature 295(1)
_diffrn_measured_fraction_theta_full 0.985
_diffrn_measured_fraction_theta_max 0.985
_diffrn_measurement_device_type 'CCD area detector'
_diffrn_measurement_method 'phi and omega scans'
_diffrn_radiation_monochromator graphite
_diffrn_radiation_source 'fine-focus sealed tube'
_diffrn_radiation_type MoK\a
_diffrn_radiation_wavelength 0.71073
_diffrn_reflns_av_R_equivalents 0.0342
_diffrn_reflns_av_sigmaI/netI 0.0293
_diffrn_reflns_limit_h_max 22
_diffrn_reflns_limit_h_min -22
_diffrn_reflns_limit_k_max 17
_diffrn_reflns_limit_k_min -17
_diffrn_reflns_limit_l_max 40
_diffrn_reflns_limit_l_min -41
_diffrn_reflns_number 41583
_diffrn_reflns_theta_full 28.03
_diffrn_reflns_theta_max 28.03
_diffrn_reflns_theta_min 2.00
_exptl_absorpt_coefficient_mu 0.634
_exptl_absorpt_correction_type none
_exptl_crystal_colour colorless
_exptl_crystal_density_diffrn 1.501
_exptl_crystal_density_method 'not measured'
_exptl_crystal_description shapeless
_exptl_crystal_F_000 3376
_exptl_crystal_size_max 0.24
_exptl_crystal_size_mid 0.20
_exptl_crystal_size_min 0.13
_refine_diff_density_max 1.262
_refine_diff_density_min -0.805
_refine_diff_density_rms 0.100
_refine_ls_extinction_method none
_refine_ls_goodness_of_fit_ref 1.254
_refine_ls_hydrogen_treatment constr
_refine_ls_matrix_type full
_refine_ls_number_parameters 471
_refine_ls_number_reflns 8727
_refine_ls_number_restraints 0
_refine_ls_restrained_S_all 1.254
_refine_ls_R_factor_all 0.0659
_refine_ls_R_factor_gt 0.0594
_refine_ls_shift/su_max 0.005
_refine_ls_shift/su_mean 0.000
_refine_ls_structure_factor_coef Fsqd
_refine_ls_weighting_details 'calc w=1/[\s^2^(Fo^2^)+(0.0662P)^2^+13.8534P] where P=(Fo^2^+2Fc^2^)/3'
_refine_ls_weighting_scheme calc
_refine_ls_wR_factor_gt 0.1403
_refine_ls_wR_factor_ref 0.1438
_reflns_number_gt 8063
_reflns_number_total 8727
_reflns_threshold_expression >2sigma(I)
_cod_data_source_file om400285r_si_001.cif
_cod_data_source_block sanaa16m
_cod_depositor_comments
;
The following automatic conversions were performed:

'_symmetry_cell_setting' value 'Monoclinic' changed to 'monoclinic'
according to /home/saulius/struct/CIF-dictionaries/cif_core.dic
dictionary named 'cif_core.dic' version 2.3.1 from 2005-06-27.

Automatic conversion script
Id: cif_fix_values 1891 2012-01-12 08:04:46Z andrius 
;
_cod_original_sg_symbol_H-M C2/c
_cod_database_code 4080865

loop_
_symmetry_equiv_pos_as_xyz
'x, y, z'
'-x, y, -z+1/2'
'x+1/2, y+1/2, z'
'-x+1/2, y+1/2, -z+1/2'
'-x, -y, -z'
'x, -y, z-1/2'
'-x+1/2, -y+1/2, -z'
'x+1/2, -y+1/2, z-1/2'

loop_
_atom_site_label
_atom_site_type_symbol
_atom_site_fract_x
_atom_site_fract_y
_atom_site_fract_z
_atom_site_U_iso_or_equiv
_atom_site_adp_type
_atom_site_occupancy
_atom_site_symmetry_multiplicity
_atom_site_calc_flag
_atom_site_refinement_flags
C1 C 0.22773(19) 0.5539(3) 0.12333(11) 0.0304(7) Uani 1 1 d .
C2 C 0.0826(2) 0.6047(3) 0.10471(13) 0.0432(9) Uani 1 1 d .
H2 H 0.0282 0.6216 0.0988 0.052 Uiso 1 1 calc R
C3 C 0.1851(2) 0.5963(2) 0.16055(11) 0.0310(7) Uani 1 1 d .
C4 C 0.21903(19) 0.6190(3) 0.20064(11) 0.0310(7) Uani 1 1 d .
C5 C 0.1744(2) 0.6586(3) 0.23256(12) 0.0384(8) Uani 1 1 d .
H5 H 0.1968 0.6727 0.2597 0.046 Uiso 1 1 calc R
C6 C 0.0972(2) 0.6766(3) 0.22367(14) 0.0470(10) Uani 1 1 d .
H6 H 0.0673 0.7012 0.2451 0.056 Uiso 1 1 calc R
C7 C 0.0638(2) 0.6583(3) 0.18325(14) 0.0467(10) Uani 1 1 d .
H7 H 0.0118 0.6720 0.1774 0.056 Uiso 1 1 calc R
C8 C 0.1075(2) 0.6196(3) 0.15139(13) 0.0381(8) Uani 1 1 d .
C9 C 0.0996(2) 0.5000(3) 0.09225(13) 0.0395(8) Uani 1 1 d .
C10 C 0.0497(2) 0.4339(4) 0.07177(15) 0.0534(11) Uani 1 1 d .
H10 H -0.0020 0.4505 0.0668 0.064 Uiso 1 1 calc R
C11 C 0.0760(3) 0.3433(4) 0.05854(16) 0.0570(12) Uani 1 1 d .
H11 H 0.0415 0.2982 0.0457 0.068 Uiso 1 1 calc R
C12 C 0.1529(2) 0.3191(3) 0.06428(13) 0.0434(9) Uani 1 1 d .
H12 H 0.1708 0.2590 0.0543 0.052 Uiso 1 1 calc R
C13 C 0.2038(2) 0.3855(3) 0.08511(11) 0.0321(7) Uani 1 1 d .
C14 C 0.1770(2) 0.4745(3) 0.10062(11) 0.0325(7) Uani 1 1 d .
C15 C 0.2235(2) 0.6409(3) 0.08912(12) 0.0368(8) Uani 1 1 d .
H15 H 0.2435 0.6150 0.0625 0.044 Uiso 1 1 calc R
C16 C 0.1368(2) 0.6708(3) 0.07859(13) 0.0435(9) Uani 1 1 d .
H16 H 0.1307 0.7388 0.0886 0.052 Uiso 1 1 calc R
C17 C 0.2693(3) 0.7329(3) 0.10098(14) 0.0502(10) Uani 1 1 d .
H17A H 0.2465 0.7653 0.1250 0.060 Uiso 1 1 calc R
H17B H 0.3216 0.7143 0.1101 0.060 Uiso 1 1 calc R
C18 C 0.1118(3) 0.6691(4) 0.03062(16) 0.0652(14) Uani 1 1 d .
H18A H 0.1255 0.6062 0.0183 0.078 Uiso 1 1 calc R
H18B H 0.0562 0.6766 0.0271 0.078 Uiso 1 1 calc R
C19 C 0.3984(2) 0.5530(3) 0.11768(13) 0.0405(8) Uani 1 1 d .
C20 C 0.4188(2) 0.4070(3) 0.17821(13) 0.0413(9) Uani 1 1 d .
C21 C 0.3712(2) 0.7111(3) 0.20388(11) 0.0335(7) Uani 1 1 d .
C22 C 0.4475(2) 0.7125(3) 0.19279(14) 0.0463(9) Uani 1 1 d .
H22 H 0.4722 0.6536 0.1868 0.056 Uiso 1 1 calc R
C23 C 0.4868(3) 0.8006(4) 0.19067(17) 0.0586(12) Uani 1 1 d .
H23 H 0.5374 0.8012 0.1823 0.070 Uiso 1 1 calc R
C24 C 0.4514(3) 0.8870(4) 0.20079(17) 0.0619(13) Uani 1 1 d .
H24 H 0.4780 0.9464 0.1993 0.074 Uiso 1 1 calc R
C25 C 0.3770(3) 0.8866(3) 0.21319(17) 0.0598(12) Uani 1 1 d .
H25 H 0.3536 0.9453 0.2210 0.072 Uiso 1 1 calc R
C26 C 0.3368(3) 0.7988(3) 0.21409(14) 0.0471(10) Uani 1 1 d .
H26 H 0.2858 0.7989 0.2217 0.057 Uiso 1 1 calc R
C27 C 0.3404(2) 0.5572(3) 0.26347(11) 0.0359(8) Uani 1 1 d .
C28 C 0.3462(3) 0.4579(3) 0.27542(13) 0.0441(9) Uani 1 1 d .
H28 H 0.3426 0.4090 0.2544 0.053 Uiso 1 1 calc R
C29 C 0.3570(3) 0.4319(4) 0.31814(14) 0.0573(12) Uani 1 1 d .
H29 H 0.3606 0.3656 0.3257 0.069 Uiso 1 1 calc R
C30 C 0.3626(3) 0.5024(4) 0.34932(15) 0.0609(13) Uani 1 1 d .
H30 H 0.3697 0.4839 0.3780 0.073 Uiso 1 1 calc R
C31 C 0.3579(3) 0.6001(4) 0.33866(14) 0.0620(13) Uani 1 1 d .
H31 H 0.3618 0.6479 0.3601 0.074 Uiso 1 1 calc R
C32 C 0.3474(2) 0.6284(3) 0.29563(13) 0.0454(9) Uani 1 1 d .
H32 H 0.3450 0.6951 0.2885 0.054 Uiso 1 1 calc R
C33 C 0.3485(2) 0.3953(3) 0.04306(11) 0.0358(8) Uani 1 1 d .
C34 C 0.3072(2) 0.4417(4) 0.00980(13) 0.0477(10) Uani 1 1 d .
H34 H 0.2561 0.4592 0.0130 0.057 Uiso 1 1 calc R
C35 C 0.3416(3) 0.4627(4) -0.02862(15) 0.0611(13) Uani 1 1 d .
H35 H 0.3137 0.4946 -0.0509 0.073 Uiso 1 1 calc R
C36 C 0.4167(3) 0.4361(4) -0.03337(14) 0.0588(12) Uani 1 1 d .
H36 H 0.4393 0.4492 -0.0592 0.071 Uiso 1 1 calc R
C37 C 0.4591(3) 0.3902(3) -0.00043(15) 0.0520(11) Uani 1 1 d .
H37 H 0.5100 0.3721 -0.0040 0.062 Uiso 1 1 calc R
C38 C 0.4254(2) 0.3712(3) 0.03783(14) 0.0463(9) Uani 1 1 d .
H38 H 0.4544 0.3421 0.0604 0.056 Uiso 1 1 calc R
C39 C 0.3259(2) 0.2355(3) 0.10032(12) 0.0366(8) Uani 1 1 d .
C40 C 0.3330(3) 0.1748(3) 0.06438(14) 0.0521(11) Uani 1 1 d .
H40 H 0.3279 0.2017 0.0369 0.062 Uiso 1 1 calc R
C41 C 0.3475(3) 0.0749(3) 0.06959(17) 0.0605(13) Uani 1 1 d .
H41 H 0.3530 0.0351 0.0456 0.073 Uiso 1 1 calc R
C42 C 0.3539(3) 0.0348(3) 0.10960(19) 0.0621(13) Uani 1 1 d .
H42 H 0.3619 -0.0327 0.1130 0.075 Uiso 1 1 calc R
C43 C 0.3486(4) 0.0945(4) 0.14504(18) 0.0707(16) Uani 1 1 d .
H43 H 0.3543 0.0671 0.1724 0.085 Uiso 1 1 calc R
C44 C 0.3350(3) 0.1941(3) 0.14051(15) 0.0547(11) Uani 1 1 d .
H44 H 0.3319 0.2336 0.1648 0.066 Uiso 1 1 calc R
Cl1 Cl 0.24197(5) 0.37888(7) 0.18879(3) 0.0373(2) Uani 1 1 d .
O1 O 0.2713(3) 0.8012(3) 0.06535(13) 0.0739(11) Uani 1 1 d .
H1O H 0.2279 0.8066 0.0538 0.111 Uiso 1 1 calc R
O2 O 0.1486(3) 0.7478(4) 0.00843(13) 0.0887(13) Uani 1 1 d .
H2O H 0.1345 0.7465 -0.0171 0.133 Uiso 1 1 calc R
O3 O 0.4382(2) 0.5957(3) 0.09645(12) 0.0691(10) Uani 1 1 d .
O4 O 0.4682(2) 0.3652(3) 0.19514(14) 0.0775(11) Uani 1 1 d .
P1 P 0.32147(5) 0.59269(7) 0.20704(3) 0.02890(19) Uani 1 1 d .
P2 P 0.30669(5) 0.36800(7) 0.09411(3) 0.03000(19) Uani 1 1 d .
Ru1 Ru 0.334108(15) 0.47883(2) 0.150492(8) 0.02703(10) Uani 1 1 d .

loop_
_atom_site_aniso_label
_atom_site_aniso_U_11
_atom_site_aniso_U_22
_atom_site_aniso_U_33
_atom_site_aniso_U_23
_atom_site_aniso_U_13
_atom_site_aniso_U_12
C1 0.0298(16) 0.0301(16) 0.0312(16) -0.0023(13) 0.0008(13) 0.0024(13)
C2 0.0345(19) 0.049(2) 0.045(2) -0.0086(18) -0.0078(16) 0.0127(17)
C3 0.0331(17) 0.0276(16) 0.0326(17) -0.0022(13) 0.0037(13) 0.0048(13)
C4 0.0288(16) 0.0320(17) 0.0326(17) -0.0038(14) 0.0040(13) 0.0028(13)
C5 0.0376(19) 0.042(2) 0.0358(19) -0.0102(16) 0.0072(15) 0.0017(16)
C6 0.038(2) 0.055(2) 0.049(2) -0.0122(19) 0.0140(17) 0.0079(18)
C7 0.0296(18) 0.050(2) 0.061(3) -0.011(2) 0.0071(17) 0.0087(17)
C8 0.0352(18) 0.0368(19) 0.042(2) -0.0066(16) -0.0013(15) 0.0074(15)
C9 0.037(2) 0.041(2) 0.039(2) -0.0070(16) -0.0037(16) 0.0064(16)
C10 0.037(2) 0.057(3) 0.065(3) -0.015(2) -0.0090(19) 0.0078(19)
C11 0.046(2) 0.058(3) 0.065(3) -0.022(2) -0.012(2) -0.003(2)
C12 0.047(2) 0.040(2) 0.044(2) -0.0101(17) -0.0008(17) 0.0008(17)
C13 0.0353(18) 0.0348(18) 0.0261(16) -0.0033(13) 0.0009(13) 0.0013(14)
C14 0.0365(18) 0.0322(17) 0.0286(17) 0.0007(13) 0.0008(14) 0.0039(14)
C15 0.041(2) 0.0326(18) 0.0364(18) -0.0007(15) -0.0003(15) 0.0060(15)
C16 0.050(2) 0.039(2) 0.040(2) -0.0039(16) -0.0074(17) 0.0149(17)
C17 0.062(3) 0.041(2) 0.048(2) 0.0039(18) 0.002(2) 0.002(2)
C18 0.066(3) 0.075(3) 0.053(3) 0.009(3) -0.013(2) 0.013(3)
C19 0.041(2) 0.0371(19) 0.045(2) -0.0065(17) 0.0154(17) 0.0009(16)
C20 0.038(2) 0.044(2) 0.042(2) -0.0034(17) 0.0041(16) 0.0087(17)
C21 0.0377(18) 0.0316(17) 0.0312(17) -0.0018(14) 0.0007(14) -0.0019(14)
C22 0.038(2) 0.045(2) 0.056(2) -0.0044(19) 0.0006(18) -0.0027(17)
C23 0.043(2) 0.061(3) 0.072(3) 0.004(2) 0.001(2) -0.014(2)
C24 0.071(3) 0.047(3) 0.067(3) 0.012(2) -0.004(3) -0.017(2)
C25 0.083(4) 0.031(2) 0.067(3) 0.008(2) 0.011(3) 0.002(2)
C26 0.057(2) 0.038(2) 0.048(2) 0.0025(17) 0.0091(19) 0.0034(18)
C27 0.0332(18) 0.045(2) 0.0301(17) -0.0041(15) 0.0012(14) 0.0042(15)
C28 0.057(2) 0.043(2) 0.0310(18) -0.0015(16) -0.0027(17) 0.0041(18)
C29 0.069(3) 0.060(3) 0.042(2) 0.009(2) -0.004(2) 0.003(2)
C30 0.076(3) 0.075(3) 0.032(2) 0.004(2) 0.003(2) 0.001(3)
C31 0.080(3) 0.072(3) 0.033(2) -0.018(2) -0.002(2) 0.003(3)
C32 0.053(2) 0.046(2) 0.037(2) -0.0056(17) -0.0014(17) 0.0033(19)
C33 0.0419(19) 0.0359(19) 0.0304(17) -0.0107(14) 0.0088(15) -0.0021(15)
C34 0.043(2) 0.066(3) 0.035(2) -0.0004(19) 0.0037(16) 0.003(2)
C35 0.057(3) 0.092(4) 0.035(2) 0.011(2) 0.002(2) -0.006(3)
C36 0.059(3) 0.080(3) 0.040(2) -0.005(2) 0.017(2) -0.015(3)
C37 0.041(2) 0.058(3) 0.059(3) -0.014(2) 0.0168(19) -0.0031(19)
C38 0.044(2) 0.051(2) 0.045(2) -0.0055(18) 0.0056(17) 0.0034(18)
C39 0.0364(18) 0.0333(18) 0.0400(19) -0.0029(15) 0.0010(15) 0.0052(15)
C40 0.068(3) 0.042(2) 0.045(2) -0.0120(18) -0.011(2) 0.009(2)
C41 0.067(3) 0.042(2) 0.071(3) -0.021(2) -0.018(2) 0.013(2)
C42 0.063(3) 0.032(2) 0.091(4) 0.002(2) 0.001(3) 0.012(2)
C43 0.098(4) 0.048(3) 0.069(3) 0.015(2) 0.025(3) 0.022(3)
C44 0.075(3) 0.042(2) 0.049(2) 0.0021(19) 0.015(2) 0.017(2)
Cl1 0.0423(5) 0.0372(5) 0.0331(4) 0.0016(3) 0.0080(4) -0.0015(4)
O1 0.104(3) 0.0494(19) 0.067(2) 0.0156(17) -0.007(2) -0.010(2)
O2 0.104(3) 0.100(3) 0.062(2) 0.030(2) -0.004(2) 0.004(3)
O3 0.066(2) 0.065(2) 0.080(2) -0.0012(19) 0.0385(19) -0.0123(18)
O4 0.056(2) 0.077(3) 0.098(3) 0.005(2) -0.014(2) 0.0267(19)
P1 0.0288(4) 0.0309(4) 0.0270(4) -0.0044(3) 0.0022(3) 0.0027(3)
P2 0.0343(4) 0.0291(4) 0.0269(4) -0.0036(3) 0.0043(3) 0.0046(3)
Ru1 0.02645(15) 0.02933(16) 0.02561(15) -0.00387(10) 0.00407(10) 0.00333(10)

loop_
_atom_type_symbol
_atom_type_description
_atom_type_scat_dispersion_real
_atom_type_scat_dispersion_imag
_atom_type_scat_source
C C 0.0033 0.0016 'International Tables Vol C Tables 4.2.6.8 and 6.1.1.4'
H H 0.0000 0.0000 'International Tables Vol C Tables 4.2.6.8 and 6.1.1.4'
O O 0.0106 0.0060 'International Tables Vol C Tables 4.2.6.8 and 6.1.1.4'
P P 0.1023 0.0942 'International Tables Vol C Tables 4.2.6.8 and 6.1.1.4'
Cl Cl 0.1484 0.1585 'International Tables Vol C Tables 4.2.6.8 and 6.1.1.4'
Ru Ru -1.2594 0.8363 'International Tables Vol C Tables 4.2.6.8 and 6.1.1.4'

loop_
_geom_angle_atom_site_label_1
_geom_angle_atom_site_label_2
_geom_angle_atom_site_label_3
_geom_angle
C3 C1 C14 108.8(3)
C3 C1 C15 102.9(3)
C14 C1 C15 101.9(3)
C3 C1 Ru1 108.1(2)
C14 C1 Ru1 107.3(2)
C15 C1 Ru1 126.7(2)
C9 C2 C8 109.0(3)
C9 C2 C16 105.9(3)
C8 C2 C16 106.0(3)
C9 C2 H2 111.9
C8 C2 H2 111.9
C16 C2 H2 111.9
C4 C3 C8 119.5(3)
C4 C3 C1 124.6(3)
C8 C3 C1 115.7(3)
C3 C4 C5 119.9(3)
C3 C4 P1 115.0(2)
C5 C4 P1 125.1(3)
C6 C5 C4 119.8(4)
C6 C5 H5 120.1
C4 C5 H5 120.1
C5 C6 C7 120.6(4)
C5 C6 H6 119.7
C7 C6 H6 119.7
C6 C7 C8 120.0(4)
C6 C7 H7 120.0
C8 C7 H7 120.0
C7 C8 C3 120.0(4)
C7 C8 C2 126.9(4)
C3 C8 C2 112.9(3)
C10 C9 C14 120.0(4)
C10 C9 C2 127.2(4)
C14 C9 C2 112.7(3)
C9 C10 C11 120.4(4)
C9 C10 H10 119.8
C11 C10 H10 119.8
C12 C11 C10 120.4(4)
C12 C11 H11 119.8
C10 C11 H11 119.8
C11 C12 C13 119.5(4)
C11 C12 H12 120.2
C13 C12 H12 120.2
C14 C13 C12 120.3(3)
C14 C13 P2 114.0(3)
C12 C13 P2 125.7(3)
C13 C14 C9 119.2(3)
C13 C14 C1 124.8(3)
C9 C14 C1 115.7(3)
C17 C15 C16 108.9(3)
C17 C15 C1 116.3(3)
C16 C15 C1 109.8(3)
C17 C15 H15 107.2
C16 C15 H15 107.2
C1 C15 H15 107.2
C18 C16 C2 110.6(4)
C18 C16 C15 114.6(4)
C2 C16 C15 110.0(3)
C18 C16 H16 107.1
C2 C16 H16 107.1
C15 C16 H16 107.1
O1 C17 C15 111.9(4)
O1 C17 H17A 109.2
C15 C17 H17A 109.2
O1 C17 H17B 109.2
C15 C17 H17B 109.2
H17A C17 H17B 107.9
O2 C18 C16 110.3(4)
O2 C18 H18A 109.6
C16 C18 H18A 109.6
O2 C18 H18B 109.6
C16 C18 H18B 109.6
H18A C18 H18B 108.1
O3 C19 Ru1 177.4(4)
O4 C20 Ru1 178.9(4)
C26 C21 C22 118.6(4)
C26 C21 P1 122.2(3)
C22 C21 P1 119.1(3)
C23 C22 C21 120.4(4)
C23 C22 H22 119.8
C21 C22 H22 119.8
C24 C23 C22 120.0(4)
C24 C23 H23 120.0
C22 C23 H23 120.0
C23 C24 C25 120.4(4)
C23 C24 H24 119.8
C25 C24 H24 119.8
C24 C25 C26 119.7(5)
C24 C25 H25 120.2
C26 C25 H25 120.2
C21 C26 C25 120.9(4)
C21 C26 H26 119.6
C25 C26 H26 119.6
C32 C27 C28 118.3(4)
C32 C27 P1 120.7(3)
C28 C27 P1 120.9(3)
C29 C28 C27 120.4(4)
C29 C28 H28 119.8
C27 C28 H28 119.8
C30 C29 C28 120.7(5)
C30 C29 H29 119.7
C28 C29 H29 119.7
C29 C30 C31 120.3(4)
C29 C30 H30 119.8
C31 C30 H30 119.8
C30 C31 C32 120.2(4)
C30 C31 H31 119.9
C32 C31 H31 119.9
C27 C32 C31 120.1(4)
C27 C32 H32 120.0
C31 C32 H32 120.0
C34 C33 C38 118.8(4)
C34 C33 P2 122.2(3)
C38 C33 P2 119.0(3)
C33 C34 C35 120.5(4)
C33 C34 H34 119.7
C35 C34 H34 119.7
C36 C35 C34 119.6(4)
C36 C35 H35 120.2
C34 C35 H35 120.2
C35 C36 C37 120.8(4)
C35 C36 H36 119.6
C37 C36 H36 119.6
C38 C37 C36 119.4(4)
C38 C37 H37 120.3
C36 C37 H37 120.3
C37 C38 C33 120.8(4)
C37 C38 H38 119.6
C33 C38 H38 119.6
C44 C39 C40 118.6(4)
C44 C39 P2 120.5(3)
C40 C39 P2 120.9(3)
C41 C40 C39 120.3(4)
C41 C40 H40 119.9
C39 C40 H40 119.9
C42 C41 C40 120.3(4)
C42 C41 H41 119.9
C40 C41 H41 119.9
C41 C42 C43 119.7(4)
C41 C42 H42 120.2
C43 C42 H42 120.2
C44 C43 C42 120.9(5)
C44 C43 H43 119.6
C42 C43 H43 119.6
C39 C44 C43 120.3(4)
C39 C44 H44 119.9
C43 C44 H44 119.9
C17 O1 H1O 109.5
C18 O2 H2O 109.5
C4 P1 C21 106.63(17)
C4 P1 C27 106.30(16)
C21 P1 C27 102.77(17)
C4 P1 Ru1 100.19(11)
C21 P1 Ru1 118.02(12)
C27 P1 Ru1 121.60(13)
C13 P2 C33 106.01(17)
C13 P2 C39 108.46(17)
C33 P2 C39 102.23(17)
C13 P2 Ru1 101.03(11)
C33 P2 Ru1 116.75(12)
C39 P2 Ru1 121.38(13)
C19 Ru1 C20 92.96(18)
C19 Ru1 C1 93.22(16)
C20 Ru1 C1 173.78(15)
C19 Ru1 P2 92.23(12)
C20 Ru1 P2 97.54(12)
C1 Ru1 P2 82.96(9)
C19 Ru1 P1 98.07(12)
C20 Ru1 P1 95.50(12)
C1 Ru1 P1 82.89(9)
P2 Ru1 P1 162.93(3)
C19 Ru1 Cl1 175.40(13)
C20 Ru1 Cl1 90.39(13)
C1 Ru1 Cl1 83.48(9)
P2 Ru1 Cl1 84.20(3)
P1 Ru1 Cl1 84.74(3)

loop_
_geom_bond_atom_site_label_1
_geom_bond_atom_site_label_2
_geom_bond_distance
C1 C3 1.521(5)
C1 C14 1.538(5)
C1 C15 1.587(5)
C1 Ru1 2.235(3)
C2 C9 1.503(5)
C2 C8 1.507(5)
C2 C16 1.560(6)
C2 H2 0.9800
C3 C4 1.385(5)
C3 C8 1.398(5)
C4 C5 1.400(5)
C4 P1 1.815(3)
C5 C6 1.376(5)
C5 H5 0.9300
C6 C7 1.379(6)
C6 H6 0.9300
C7 C8 1.385(5)
C7 H7 0.9300
C9 C10 1.378(6)
C9 C14 1.399(5)
C10 C11 1.380(6)
C10 H10 0.9300
C11 C12 1.379(6)
C11 H11 0.9300
C12 C13 1.395(5)
C12 H12 0.9300
C13 C14 1.388(5)
C13 P2 1.810(4)
C15 C17 1.513(6)
C15 C16 1.576(5)
C15 H15 0.9800
C16 C18 1.532(6)
C16 H16 0.9800
C17 O1 1.446(5)
C17 H17A 0.9700
C17 H17B 0.9700
C18 O2 1.438(7)
C18 H18A 0.9700
C18 H18B 0.9700
C19 O3 1.140(5)
C19 Ru1 1.851(4)
C20 O4 1.133(5)
C20 Ru1 1.929(4)
C21 C26 1.374(5)
C21 C22 1.387(5)
C21 P1 1.827(4)
C22 C23 1.378(6)
C22 H22 0.9300
C23 C24 1.367(7)
C23 H23 0.9300
C24 C25 1.369(7)
C24 H24 0.9300
C25 C26 1.380(6)
C25 H25 0.9300
C26 H26 0.9300
C27 C32 1.391(5)
C27 C28 1.397(6)
C27 P1 1.833(4)
C28 C29 1.378(6)
C28 H28 0.9300
C29 C30 1.361(7)
C29 H29 0.9300
C30 C31 1.365(7)
C30 H30 0.9300
C31 C32 1.395(6)
C31 H31 0.9300
C32 H32 0.9300
C33 C34 1.378(6)
C33 C38 1.394(6)
C33 P2 1.820(4)
C34 C35 1.394(6)
C34 H34 0.9300
C35 C36 1.369(7)
C35 H35 0.9300
C36 C37 1.378(7)
C36 H36 0.9300
C37 C38 1.379(6)
C37 H37 0.9300
C38 H38 0.9300
C39 C44 1.372(6)
C39 C40 1.399(5)
C39 P2 1.833(4)
C40 C41 1.384(6)
C40 H40 0.9300
C41 C42 1.357(7)
C41 H41 0.9300
C42 C43 1.374(8)
C42 H42 0.9300
C43 C44 1.376(7)
C43 H43 0.9300
C44 H44 0.9300
Cl1 Ru1 2.4541(9)
O1 H1O 0.8200
O2 H2O 0.8200
P1 Ru1 2.3588(9)
P2 Ru1 2.3380(9)

loop_
_geom_hbond_atom_site_label_D
_geom_hbond_atom_site_label_H
_geom_hbond_atom_site_label_A
_geom_hbond_distance_DH
_geom_hbond_distance_HA
_geom_hbond_distance_DA
_geom_hbond_angle_DHA
_geom_hbond_site_symmetry_A
O2 H2O O1 0.82 2.37 2.829(7) 116.1 7_565
O1 H1O O2 0.82 2.08 2.792(6) 145.3 .
